data_4325113
loop_
_publ_author_name
'Vinay N. Setty'
'Wen Zhou'
'Bruce M. Foxman'
'Christine M. Thomas'

_publ_section_title
;
 Subtle Differences Between Zr and Hf in Early/Late Heterobimetallic
 Complexes with Cobalt
;
_journal_name_full 'Inorganic Chemistry'
_journal_page_first 4647
_journal_page_last 4655
_journal_paper_doi 10.1021/ic200445x
_journal_volume 50
_journal_year 2011
_chemical_formula_moiety 'C45 H75 Cl1 Co1 Hf1 I1 N3 P3'
_chemical_formula_sum 'C45 H75 Cl Co Hf I N3 P3'
_chemical_formula_weight 1150.81
_space_group_IT_number 147
_symmetry_cell_setting trigonal
_symmetry_space_group_name_Hall '-P 3'
_symmetry_space_group_name_H-M 'P -3'
_atom_sites_solution_hydrogens geom
_atom_sites_solution_primary direct
_audit_creation_date 10-09-23
_audit_creation_method CRYSTALS_ver_14.11
_cell_angle_alpha 90
_cell_angle_beta 90
_cell_angle_gamma 120
_cell_formula_units_Z 2
_cell_length_a 12.0541(3)
_cell_length_b 12.0541(3)
_cell_length_c 19.7252(7)
_cell_measurement_reflns_used 8186
_cell_measurement_temperature 120
_cell_measurement_theta_max 30
_cell_measurement_theta_min 3
_cell_volume 2482.11(12)
_computing_cell_refinement 'Apex2 (Bruker AXS, 2006)'
_computing_data_collection 'Apex2 (Bruker AXS, 2006)'
_computing_data_reduction 'Apex2 (Bruker AXS, 2006)'
_computing_molecular_graphics 'CAMERON (Watkin et al., 1996)'
_computing_publication_material 'CRYSTALS (Betteridge et al., 2003)'
_computing_structure_refinement 'CRYSTALS (Betteridge et al., 2003)'
_computing_structure_solution 'SHELXS 86 (Sheldrick, 1986)'
_diffrn_ambient_temperature 120
_diffrn_measured_fraction_theta_full 0.999
_diffrn_measured_fraction_theta_max 0.999
_diffrn_measurement_device Area
_diffrn_measurement_device_type 'Bruker Kappa Apex2'
_diffrn_measurement_method '\f & \w scans'
_diffrn_radiation_monochromator graphite
_diffrn_radiation_type 'Mo K\a'
_diffrn_radiation_wavelength 0.71073
_diffrn_reflns_av_R_equivalents 0.034
_diffrn_reflns_limit_h_max 16
_diffrn_reflns_limit_h_min -16
_diffrn_reflns_limit_k_max 15
_diffrn_reflns_limit_k_min -16
_diffrn_reflns_limit_l_max 27
_diffrn_reflns_limit_l_min -27
_diffrn_reflns_number 38543
_diffrn_reflns_theta_full 30.060
_diffrn_reflns_theta_max 30.060
_diffrn_reflns_theta_min 1.951
_diffrn_standards_number 0
_exptl_absorpt_coefficient_mu 3.229
_exptl_absorpt_correction_T_max 0.71
_exptl_absorpt_correction_T_min 0.52
_exptl_absorpt_correction_type numerical
_exptl_absorpt_process_details
; 
 Analytical Absorption (De Meulenaer & Tompa, 1965) 
;
_exptl_crystal_colour green-brown
_exptl_crystal_density_diffrn 1.540
_exptl_crystal_description 'prism fragment'
_exptl_crystal_F_000 1160
_exptl_crystal_size_max 0.256
_exptl_crystal_size_mid 0.200
_exptl_crystal_size_min 0.106
_refine_diff_density_max 1.28
_refine_diff_density_min -1.59
_refine_ls_extinction_method none
_refine_ls_goodness_of_fit_ref 0.9670
_refine_ls_hydrogen_treatment none
_refine_ls_matrix_type full
_refine_ls_number_parameters 166
_refine_ls_number_reflns 4850
_refine_ls_number_restraints 0
_refine_ls_R_factor_all 0.0282
_refine_ls_R_factor_gt 0.0200
_refine_ls_shift/su_max 0.0032887
_refine_ls_shift/su_mean 0.0000756
_refine_ls_structure_factor_coef Fsqd
_refine_ls_weighting_details
;
 Method= Modified Sheldrick 
 w=1/[\s^2^(F^2^) + ( 0.02P)^2^ + 3.38P] 
 ,where P=(max(Fo^2^,0) + 2Fc^2^)/3 
;
_refine_ls_weighting_scheme calc
_refine_ls_wR_factor_all 0.0446
_refine_ls_wR_factor_gt 0.0431
_refine_ls_wR_factor_ref 0.0446
_reflns_limit_h_max 8
_reflns_limit_h_min -16
_reflns_limit_k_max 16
_reflns_limit_k_min 0
_reflns_limit_l_max 27
_reflns_limit_l_min 0
_reflns_number_gt 4136
_reflns_number_total 4850
_reflns_threshold_expression I>2.0\s(I)
_oxford_diffrn_Wilson_B_factor 1.04
_oxford_diffrn_Wilson_scale 93.56
_oxford_refine_ls_r_factor_ref 0.0282
_oxford_refine_ls_scale 0.104819(14)
_oxford_reflns_number_all 4850
_oxford_reflns_threshold_expression_ref I>-10.0\s(I)
_oxford_structure_analysis_title 'CMT45_0m in P-3'
_cod_data_source_file ic200445x_si_002_2.cif
_cod_data_source_block 5
_cod_original_sg_symbol_H-M 'P -3 '
_cod_original_formula_sum 'C45 H75 Cl1 Co1 Hf1 I1 N3 P3'
_cod_database_code 4325113

loop_
_symmetry_equiv_pos_as_xyz
x,y,z
-x,-y,-z
-y,x-y,z
y,-x+y,-z
-x+y,-x,z
x-y,x,-z

loop_
_atom_site_label
_atom_site_type_symbol
_atom_site_fract_x
_atom_site_fract_y
_atom_site_fract_z
_atom_site_U_iso_or_equiv
_atom_site_occupancy
_atom_site_adp_type
_atom_site_refinement_flags_posn
_atom_site_refinement_flags_adp
Hf1 Hf 0.6667 0.3333 0.726896(7) 0.0110 1.0000 Uani S T
I1 I 0.6667 0.3333 0.994719(11) 0.0203 1.0000 Uani S T
Co1 Co 0.6667 0.3333 0.86296(2) 0.0112 1.0000 Uani S T
Cl1 Cl 0.6667 0.3333 0.60537(4) 0.0203 1.0000 Uani S T
P1 P 0.63381(5) 0.49704(4) 0.82048(2) 0.0127 1.0000 Uani . .
N11 N 0.66631(15) 0.50715(15) 0.73677(8) 0.0134 1.0000 Uani . .
C1 C 0.73472(19) 0.65834(18) 0.85985(10) 0.0181 1.0000 Uani . .
C2 C 0.7111(2) 0.7642(2) 0.83283(12) 0.0268 1.0000 Uani . .
C3 C 0.7286(2) 0.6586(2) 0.93731(11) 0.0261 1.0000 Uani . .
C4 C 0.46297(18) 0.45059(19) 0.83081(10) 0.0172 1.0000 Uani . .
C5 C 0.4146(2) 0.4111(2) 0.90348(11) 0.0232 1.0000 Uani . .
C6 C 0.4204(2) 0.5419(2) 0.80261(12) 0.0272 1.0000 Uani . .
C7 C 0.6614(2) 0.58982(18) 0.68503(10) 0.0169 1.0000 Uani . .
C8 C 0.5522(2) 0.5456(2) 0.64374(10) 0.0211 1.0000 Uani . .
C9 C 0.5504(3) 0.6242(2) 0.59212(11) 0.0281 1.0000 Uani . .
C10 C 0.6537(3) 0.7442(2) 0.57901(11) 0.0302 1.0000 Uani . .
C11 C 0.7606(3) 0.7845(2) 0.61887(11) 0.0274 1.0000 Uani . .
C12 C 0.7688(2) 0.71096(19) 0.67147(11) 0.0210 1.0000 Uani . .
C13 C 0.4364(2) 0.4154(2) 0.65132(12) 0.0263 1.0000 Uani . .
C14 C 0.6499(4) 0.8250(3) 0.52182(13) 0.0443 1.0000 Uani . .
C15 C 0.8930(2) 0.7661(2) 0.70994(12) 0.0267 1.0000 Uani . .
H11 H 0.8206 0.6809 0.8481 0.0215 1.0000 Uiso . .
H21 H 0.6375 0.7600 0.8549 0.0395 1.0000 Uiso . .
H22 H 0.7851 0.8468 0.8424 0.0404 1.0000 Uiso . .
H23 H 0.6966 0.7580 0.7839 0.0390 1.0000 Uiso . .
H31 H 0.7919 0.7419 0.9527 0.0384 1.0000 Uiso . .
H32 H 0.6459 0.6446 0.9512 0.0385 1.0000 Uiso . .
H33 H 0.7452 0.5968 0.9573 0.0384 1.0000 Uiso . .
H41 H 0.4190 0.3726 0.8047 0.0213 1.0000 Uiso . .
H51 H 0.4468 0.3593 0.9234 0.0348 1.0000 Uiso . .
H52 H 0.3249 0.3619 0.9034 0.0347 1.0000 Uiso . .
H53 H 0.4377 0.4841 0.9320 0.0351 1.0000 Uiso . .
H61 H 0.3307 0.4941 0.7910 0.0404 1.0000 Uiso . .
H62 H 0.4337 0.6042 0.8350 0.0407 1.0000 Uiso . .
H63 H 0.4672 0.5848 0.7617 0.0397 1.0000 Uiso . .
H91 H 0.4772 0.5937 0.5650 0.0336 1.0000 Uiso . .
H111 H 0.8316 0.8636 0.6112 0.0327 1.0000 Uiso . .
H131 H 0.4247 0.3663 0.6120 0.0400 1.0000 Uiso . .
H132 H 0.4449 0.3691 0.6877 0.0398 1.0000 Uiso . .
H133 H 0.3608 0.4180 0.6578 0.0396 1.0000 Uiso . .
H141 H 0.6647 0.9049 0.5367 0.0671 1.0000 Uiso . .
H142 H 0.5707 0.7854 0.4982 0.0682 1.0000 Uiso . .
H143 H 0.7116 0.8398 0.4891 0.0674 1.0000 Uiso . .
H151 H 0.8951 0.7077 0.7422 0.0386 1.0000 Uiso . .
H152 H 0.9092 0.8424 0.7340 0.0404 1.0000 Uiso . .
H153 H 0.9618 0.7894 0.6796 0.0398 1.0000 Uiso . .

loop_
_atom_site_aniso_label
_atom_site_aniso_U_11
_atom_site_aniso_U_22
_atom_site_aniso_U_33
_atom_site_aniso_U_23
_atom_site_aniso_U_13
_atom_site_aniso_U_12
Hf1 0.01061(4) 0.01061(4) 0.01164(6) 0.0000 0.0000 0.00531(2)
I1 0.02283(7) 0.02283(7) 0.01509(11) 0.0000 0.0000 0.01142(4)
Co1 0.01123(11) 0.01123(11) 0.01123(19) 0.0000 0.0000 0.00562(6)
Cl1 0.0234(2) 0.0234(2) 0.0140(4) 0.0000 0.0000 0.01172(12)
P1 0.0142(2) 0.0125(2) 0.0131(2) 0.00106(16) 0.00245(17) 0.00785(18)
N11 0.0155(7) 0.0128(7) 0.0129(7) 0.0026(6) 0.0023(6) 0.0079(6)
C1 0.0225(10) 0.0146(9) 0.0175(9) -0.0019(7) 0.0028(7) 0.0095(8)
C2 0.0403(13) 0.0190(10) 0.0252(11) -0.0015(8) 0.0015(10) 0.0181(10)
C3 0.0383(13) 0.0219(10) 0.0170(10) -0.0032(8) 0.0003(9) 0.0142(10)
C4 0.0157(9) 0.0197(9) 0.0187(9) 0.0028(7) 0.0039(7) 0.0107(7)
C5 0.0216(10) 0.0313(11) 0.0214(10) 0.0064(9) 0.0082(8) 0.0167(9)
C6 0.0251(11) 0.0342(12) 0.0323(12) 0.0125(10) 0.0095(9) 0.0224(10)
C7 0.0251(10) 0.0156(9) 0.0135(9) 0.0038(7) 0.0063(7) 0.0129(8)
C8 0.0289(11) 0.0237(10) 0.0166(9) 0.0038(8) 0.0021(8) 0.0175(9)
C9 0.0449(14) 0.0337(12) 0.0181(10) 0.0035(9) -0.0005(9) 0.0290(11)
C10 0.0620(17) 0.0297(12) 0.0144(10) 0.0059(9) 0.0100(10) 0.0345(12)
C11 0.0477(14) 0.0160(9) 0.0205(10) 0.0059(8) 0.0157(10) 0.0174(10)
C12 0.0317(11) 0.0152(9) 0.0183(9) 0.0025(7) 0.0096(8) 0.0134(8)
C13 0.0254(11) 0.0300(11) 0.0248(11) 0.0040(9) -0.0050(9) 0.0148(9)
C14 0.094(2) 0.0418(15) 0.0190(11) 0.0126(10) 0.0118(13) 0.0502(17)
C15 0.0255(11) 0.0159(9) 0.0327(12) 0.0011(8) 0.0096(9) 0.0059(8)

loop_
_atom_type_symbol
_atom_type_scat_dispersion_real
_atom_type_scat_dispersion_imag
_atom_type_scat_Cromer_Mann_a1
_atom_type_scat_Cromer_Mann_b1
_atom_type_scat_Cromer_Mann_a2
_atom_type_scat_Cromer_Mann_b2
_atom_type_scat_Cromer_Mann_a3
_atom_type_scat_Cromer_Mann_b3
_atom_type_scat_Cromer_Mann_a4
_atom_type_scat_Cromer_Mann_b4
_atom_type_scat_Cromer_Mann_c
_atom_type_scat_source
C 0.0033 0.0016 2.3100 20.8439 1.0200 10.2075 1.5886 0.5687 0.8650 51.6512 0.2156 'International Tables Vol C 4.2.6.8 and 6.1.1.4'
H 0.0000 0.0000 0.4930 10.5109 0.3229 26.1257 0.1402 3.1424 0.0408 57.7998 0.0030 'International Tables Vol C 4.2.6.8 and 6.1.1.4'
N 0.0061 0.0033 12.2126 0.0057 3.1322 9.8933 2.0125 28.9975 1.1663 0.5826 -11.5290 'International Tables Vol C 4.2.6.8 and 6.1.1.4'
P 0.1023 0.0942 6.4345 1.9067 4.1791 27.1570 1.7800 0.5260 1.4908 68.1645 1.1149 'International Tables Vol C 4.2.6.8 and 6.1.1.4'
Cl 0.1484 0.1585 11.4604 0.0104 7.1964 1.1662 6.2556 18.5194 1.6455 47.7784 -9.5574 'International Tables Vol C 4.2.6.8 and 6.1.1.4'
Co 0.3494 0.9721 12.2841 4.2791 7.3409 0.2784 4.0034 13.5359 2.3488 71.1692 1.0118 'International Tables Vol C 4.2.6.8 and 6.1.1.4'
I -0.4742 1.8119 20.1472 4.3470 18.9949 0.3814 7.5138 27.7660 2.2735 66.8776 4.0712 'International Tables Vol C 4.2.6.8 and 6.1.1.4'
Hf -0.5830 6.1852 29.1440 1.8326 15.1726 9.5999 14.7586 0.2751 4.3001 72.0290 8.5815 'International Tables Vol C 4.2.6.8 and 6.1.1.4'

loop_
_geom_angle_atom_site_label_1
_geom_angle_site_symmetry_1
_geom_angle_atom_site_label_2
_geom_angle_atom_site_label_3
_geom_angle_site_symmetry_3
_geom_angle
_geom_angle_publ_flag
P1 5_665 Hf1 P1 3_655 83.091(14) yes
P1 5_665 Hf1 N11 3_655 114.78(4) yes
P1 3_655 Hf1 N11 3_655 35.62(4) yes
P1 5_665 Hf1 N11 5_665 35.62(4) yes
P1 3_655 Hf1 N11 5_665 102.44(4) yes
N11 3_655 Hf1 N11 5_665 119.155(14) yes
P1 5_665 Hf1 Co1 . 49.979(10) yes
P1 3_655 Hf1 Co1 . 49.979(10) yes
N11 3_655 Hf1 Co1 . 84.69(4) yes
N11 5_665 Hf1 Co1 . 84.69(4) yes
P1 5_665 Hf1 Cl1 . 130.021(10) yes
P1 3_655 Hf1 Cl1 . 130.021(10) yes
N11 3_655 Hf1 Cl1 . 95.31(4) yes
N11 5_665 Hf1 Cl1 . 95.31(4) yes
Co1 . Hf1 Cl1 . 179.995 yes
P1 5_665 Hf1 P1 . 83.091(14) yes
P1 3_655 Hf1 P1 . 83.091(14) yes
N11 3_655 Hf1 P1 . 102.44(4) yes
N11 5_665 Hf1 P1 . 114.78(4) yes
Co1 . Hf1 P1 . 49.979(10) yes
P1 5_665 Hf1 N11 . 102.44(4) yes
P1 3_655 Hf1 N11 . 114.78(4) yes
N11 3_655 Hf1 N11 . 119.155(14) yes
N11 5_665 Hf1 N11 . 119.155(13) yes
Co1 . Hf1 N11 . 84.69(4) yes
Cl1 . Hf1 P1 . 130.021(10) yes
Cl1 . Hf1 N11 . 95.31(4) yes
P1 . Hf1 N11 . 35.62(4) yes
P1 5_665 Co1 P1 3_655 108.041(16) yes
P1 5_665 Co1 I1 . 110.866(15) yes
P1 3_655 Co1 I1 . 110.866(15) yes
P1 5_665 Co1 Hf1 . 69.134(15) yes
P1 3_655 Co1 Hf1 . 69.134(15) yes
I1 . Co1 Hf1 . 179.996 yes
P1 5_665 Co1 P1 . 108.041(16) yes
P1 3_655 Co1 P1 . 108.041(16) yes
I1 . Co1 P1 . 110.866(15) yes
Hf1 . Co1 P1 . 69.134(15) yes
Hf1 . P1 Co1 . 60.887(15) yes
Hf1 . P1 N11 . 46.65(5) yes
Co1 . P1 N11 . 106.19(6) yes
Hf1 . P1 C1 . 137.74(6) yes
Co1 . P1 C1 . 115.42(7) yes
N11 . P1 C1 . 108.93(8) yes
Hf1 . P1 C4 . 112.14(7) yes
Co1 . P1 C4 . 109.55(6) yes
N11 . P1 C4 . 108.17(9) yes
C1 . P1 C4 . 108.36(9) yes
P1 . N11 Hf1 . 97.73(7) yes
P1 . N11 C7 . 130.66(13) yes
Hf1 . N11 C7 . 129.82(12) yes
P1 . C1 C2 . 115.18(15) yes
P1 . C1 C3 . 114.21(14) yes
C2 . C1 C3 . 108.40(17) yes
P1 . C1 H11 . 104.1 no
C2 . C1 H11 . 107.6 no
C3 . C1 H11 . 106.7 no
C1 . C2 H21 . 110.3 no
C1 . C2 H22 . 109.3 no
H21 . C2 H22 . 108.4 no
C1 . C2 H23 . 112.4 no
H21 . C2 H23 . 108.5 no
H22 . C2 H23 . 108.0 no
C1 . C3 H31 . 107.8 no
C1 . C3 H32 . 109.3 no
H31 . C3 H32 . 107.9 no
C1 . C3 H33 . 112.6 no
H31 . C3 H33 . 108.7 no
H32 . C3 H33 . 110.5 no
P1 . C4 C5 . 112.90(14) yes
P1 . C4 C6 . 117.59(14) yes
C5 . C4 C6 . 110.56(16) yes
P1 . C4 H41 . 102.8 no
C5 . C4 H41 . 105.0 no
C6 . C4 H41 . 106.7 no
C4 . C5 H51 . 111.6 no
C4 . C5 H52 . 109.5 no
H51 . C5 H52 . 107.5 no
C4 . C5 H53 . 111.8 no
H51 . C5 H53 . 109.2 no
H52 . C5 H53 . 107.1 no
C4 . C6 H61 . 109.6 no
C4 . C6 H62 . 110.1 no
H61 . C6 H62 . 109.4 no
C4 . C6 H63 . 111.8 no
H61 . C6 H63 . 107.4 no
H62 . C6 H63 . 108.5 no
N11 . C7 C8 . 119.99(17) yes
N11 . C7 C12 . 120.95(18) yes
C8 . C7 C12 . 118.86(18) yes
C7 . C8 C9 . 119.6(2) yes
C7 . C8 C13 . 122.97(18) yes
C9 . C8 C13 . 117.4(2) yes
C8 . C9 C10 . 122.3(2) yes
C8 . C9 H91 . 118.8 no
C10 . C9 H91 . 118.9 no
C9 . C10 C11 . 117.3(2) yes
C9 . C10 C14 . 121.0(3) yes
C11 . C10 C14 . 121.8(2) yes
C10 . C11 C12 . 123.4(2) yes
C10 . C11 H111 . 119.6 no
C12 . C11 H111 . 117.0 no
C7 . C12 C11 . 118.5(2) yes
C7 . C12 C15 . 123.83(19) yes
C11 . C12 C15 . 117.6(2) yes
C8 . C13 H131 . 110.2 no
C8 . C13 H132 . 112.0 no
H131 . C13 H132 . 106.3 no
C8 . C13 H133 . 113.0 no
H131 . C13 H133 . 107.0 no
H132 . C13 H133 . 108.0 no
C10 . C14 H141 . 112.2 no
C10 . C14 H142 . 113.0 no
H141 . C14 H142 . 107.4 no
C10 . C14 H143 . 111.3 no
H141 . C14 H143 . 107.3 no
H142 . C14 H143 . 105.2 no
C12 . C15 H151 . 113.4 no
C12 . C15 H152 . 110.6 no
H151 . C15 H152 . 107.9 no
C12 . C15 H153 . 110.1 no
H151 . C15 H153 . 107.3 no
H152 . C15 H153 . 107.3 no

loop_
_geom_bond_atom_site_label_1
_geom_bond_atom_site_label_2
_geom_bond_site_symmetry_2
_geom_bond_distance
_geom_bond_publ_flag
Hf1 P1 5_665 2.8705(5) yes
Hf1 P1 3_655 2.8705(5) yes
Hf1 N11 3_655 2.1064(15) yes
Hf1 N11 5_665 2.1064(15) yes
Hf1 Co1 . 2.6839(5) yes
Hf1 Cl1 . 2.3972(9) yes
Hf1 P1 . 2.8705(5) yes
Hf1 N11 . 2.1064(15) yes
I1 Co1 . 2.5989(5) yes
Co1 P1 5_665 2.3526(5) yes
Co1 P1 3_655 2.3526(5) yes
Co1 P1 . 2.3526(5) yes
P1 N11 . 1.6873(16) yes
P1 C1 . 1.870(2) yes
P1 C4 . 1.855(2) yes
N11 C7 . 1.448(2) yes
C1 C2 . 1.535(3) yes
C1 C3 . 1.530(3) yes
C1 H11 . 0.958 no
C2 H21 . 0.967 no
C2 H22 . 0.967 no
C2 H23 . 0.978 no
C3 H31 . 0.957 no
C3 H32 . 0.963 no
C3 H33 . 0.950 no
C4 C5 . 1.531(3) yes
C4 C6 . 1.532(3) yes
C4 H41 . 0.965 no
C5 H51 . 0.968 no
C5 H52 . 0.938 no
C5 H53 . 0.961 no
C6 H61 . 0.965 no
C6 H62 . 0.937 no
C6 H63 . 0.973 no
C7 C8 . 1.407(3) yes
C7 C12 . 1.410(3) yes
C8 C9 . 1.398(3) yes
C8 C13 . 1.498(3) yes
C9 C10 . 1.382(4) yes
C9 H91 . 0.935 no
C10 C11 . 1.374(4) yes
C10 C14 . 1.506(3) yes
C11 C12 . 1.400(3) yes
C11 H111 . 0.921 no
C12 C15 . 1.505(3) yes
C13 H131 . 0.942 no
C13 H132 . 0.945 no
C13 H133 . 0.937 no
C14 H141 . 0.934 no
C14 H142 . 0.949 no
C14 H143 . 0.933 no
C15 H151 . 0.959 no
C15 H152 . 0.964 no
C15 H153 . 0.945 no
